data_2220203
loop_
_publ_author_name
'Yehye, Wagee A.'
'Ariffin, Azhar'
'Rahman, Noorsaadah A.'
'Ng, Seik Weng'

_publ_section_title
;
 Biphenyl-4-carbaldehyde azine
;
_journal_coeditor_code HB2856
_journal_issue 12
_journal_name_full 'Acta Crystallographica Section E'
_journal_page_first o2444
_journal_paper_doi 10.1107/S1600536808038622
_journal_volume 64
_journal_year 2008
_chemical_formula_iupac 'C26 H20 N2'
_chemical_formula_moiety 'C26 H20 N2'
_chemical_formula_sum 'C26 H20 N2'
_chemical_formula_weight 360.44
_chemical_name_systematic
;
Biphenyl-4-carbaldehyde azine
;
_space_group_IT_number 14
_symmetry_cell_setting monoclinic
_symmetry_space_group_name_Hall '-P 2ybc'
_symmetry_space_group_name_H-M 'P 1 21/c 1'
_atom_sites_solution_hydrogens geom
_atom_sites_solution_primary direct
_atom_sites_solution_secondary difmap
_audit_creation_method SHELXL-97
_cell_angle_alpha 90.00
_cell_angle_beta 93.632(2)
_cell_angle_gamma 90.00
_cell_formula_units_Z 2
_cell_length_a 20.5417(6)
_cell_length_b 7.1358(2)
_cell_length_c 6.3402(2)
_cell_measurement_reflns_used 1869
_cell_measurement_temperature 100(2)
_cell_measurement_theta_max 26.2
_cell_measurement_theta_min 2.9
_cell_volume 927.49(5)
_computing_cell_refinement 'SAINT (Bruker, 2007)'
_computing_data_collection 'APEX2 (Bruker, 2007)'
_computing_data_reduction 'SAINT (Bruker, 2007)'
_computing_molecular_graphics 'X-SEED (Barbour, 2001)'
_computing_publication_material 'publCIF (Westrip, 2008)'
_computing_structure_refinement 'SHELXL97 (Sheldrick, 2008)'
_computing_structure_solution 'SHELXS97 (Sheldrick, 2008)'
_diffrn_ambient_temperature 100(2)
_diffrn_measured_fraction_theta_full 0.985
_diffrn_measured_fraction_theta_max 0.985
_diffrn_measurement_device_type 'Bruker SMART APEX CCD'
_diffrn_measurement_method \w
_diffrn_radiation_monochromator graphite
_diffrn_radiation_source 'fine-focus sealed tube'
_diffrn_radiation_type MoK\a
_diffrn_radiation_wavelength 0.71073
_diffrn_reflns_av_R_equivalents 0.0253
_diffrn_reflns_av_sigmaI/netI 0.0294
_diffrn_reflns_limit_h_max 26
_diffrn_reflns_limit_h_min -25
_diffrn_reflns_limit_k_max 9
_diffrn_reflns_limit_k_min -8
_diffrn_reflns_limit_l_max 8
_diffrn_reflns_limit_l_min -8
_diffrn_reflns_number 6044
_diffrn_reflns_theta_full 27.50
_diffrn_reflns_theta_max 27.50
_diffrn_reflns_theta_min 0.99
_diffrn_standards_decay_% 0
_diffrn_standards_interval_count 0
_diffrn_standards_interval_time 0
_diffrn_standards_number 0
_exptl_absorpt_coefficient_mu 0.076
_exptl_absorpt_correction_type none
_exptl_crystal_colour Yellow
_exptl_crystal_density_diffrn 1.291
_exptl_crystal_density_method 'not measured'
_exptl_crystal_description Prism
_exptl_crystal_F_000 380
_exptl_crystal_size_max 0.40
_exptl_crystal_size_mid 0.25
_exptl_crystal_size_min 0.10
_refine_diff_density_max 0.311
_refine_diff_density_min -0.212
_refine_ls_extinction_method none
_refine_ls_goodness_of_fit_ref 1.055
_refine_ls_hydrogen_treatment constr
_refine_ls_matrix_type full
_refine_ls_number_parameters 127
_refine_ls_number_reflns 2104
_refine_ls_number_restraints 0
_refine_ls_restrained_S_all 1.055
_refine_ls_R_factor_all 0.0594
_refine_ls_R_factor_gt 0.0420
_refine_ls_shift/su_max 0.001
_refine_ls_shift/su_mean 0.001
_refine_ls_structure_factor_coef Fsqd
_refine_ls_weighting_details 'calc w=1/[\s^2^(Fo^2^)+(0.0641P)^2^+0.2493P] where P=(Fo^2^+2Fc^2^)/3'
_refine_ls_weighting_scheme calc
_refine_ls_wR_factor_gt 0.1092
_refine_ls_wR_factor_ref 0.1266
_reflns_number_gt 1607
_reflns_number_total 2104
_reflns_threshold_expression I>2\s(I)
_cod_data_source_file hb2856.cif
_cod_data_source_block I
_cod_depositor_comments
;
The following automatic conversions were performed:
'_symmetry_cell_setting' value 'Monoclinic' changed to 'monoclinic'
according to '/home/saulius/struct/CIF-dictionaries/cif_core.dic'
dictionary named 'cif_core.dic' version 2.4.1 from
2010-06-29.

'_exptl_absorpt_correction_type' value 'None' changed to
'none' according to '/home/saulius/struct/CIF-dictionaries/cif_core.dic'
dictionary named 'cif_core.dic' version 2.4.1 from 2010-06-29.

Automatic conversion script
Id: cif_fix_enum 1527 2010-12-29 10:47:43Z saulius 

The following automatic conversions were performed:

'_symmetry_cell_setting' value 'Monoclinic' changed to 'monoclinic'
according to /home/saulius/struct/CIF-dictionaries/cif_core.dic
dictionary named 'cif_core.dic' version 2.4.1 from
2010-06-29.

'_exptl_absorpt_correction_type' value 'None' changed to
'none' according to
/home/saulius/struct/CIF-dictionaries/cif_core.dic dictionary named
'cif_core.dic' version 2.4.1 from 2010-06-29.

Automatic conversion script
Id: cif_fix_values 1715 2011-07-08 13:25:40Z adriana 
;
_cod_original_sg_symbol_H-M 'P 21/c'
_cod_database_code 2220203
_cod_database_fobs_code 2220203

loop_
_symmetry_equiv_pos_as_xyz
'x, y, z'
'-x, y+1/2, -z+1/2'
'-x, -y, -z'
'x, -y-1/2, z-1/2'

loop_
_atom_site_type_symbol
_atom_site_label
_atom_site_fract_x
_atom_site_fract_y
_atom_site_fract_z
_atom_site_U_iso_or_equiv
_atom_site_adp_type
_atom_site_calc_flag
_atom_site_refinement_flags
_atom_site_occupancy
N N1 0.46654(6) 0.48506(18) 0.47390(19) 0.0260(3) Uani d . 1
C C1 0.45139(7) 0.5211(2) 0.2795(2) 0.0229(3) Uani d . 1
H H1 0.4847 0.5598 0.1916 0.027 Uiso calc R 1
C C2 0.38464(7) 0.50463(19) 0.1880(2) 0.0202(3) Uani d . 1
C C3 0.37032(7) 0.5594(2) -0.0206(2) 0.0218(3) Uani d . 1
H H3 0.4045 0.6006 -0.1034 0.026 Uiso calc R 1
C C4 0.30685(7) 0.5548(2) -0.1095(2) 0.0205(3) Uani d . 1
H H4 0.2983 0.5927 -0.2522 0.025 Uiso calc R 1
C C5 0.25534(6) 0.49541(19) 0.0078(2) 0.0169(3) Uani d . 1
C C6 0.27039(7) 0.43846(19) 0.2177(2) 0.0198(3) Uani d . 1
H H6 0.2363 0.3972 0.3008 0.024 Uiso calc R 1
C C7 0.33352(7) 0.4412(2) 0.3054(2) 0.0212(3) Uani d . 1
H H7 0.3424 0.3998 0.4467 0.025 Uiso calc R 1
C C8 0.18693(6) 0.49529(18) -0.08434(19) 0.0170(3) Uani d . 1
C C9 0.16848(7) 0.60293(19) -0.2631(2) 0.0202(3) Uani d . 1
H H9 0.2005 0.6745 -0.3287 0.024 Uiso calc R 1
C C10 0.10445(7) 0.6072(2) -0.3461(2) 0.0215(3) Uani d . 1
H H10 0.0932 0.6811 -0.4676 0.026 Uiso calc R 1
C C11 0.05681(7) 0.5041(2) -0.2529(2) 0.0200(3) Uani d . 1
H H11 0.0128 0.5083 -0.3084 0.024 Uiso calc R 1
C C12 0.07425(6) 0.39455(19) -0.0772(2) 0.0197(3) Uani d . 1
H H12 0.0420 0.3224 -0.0132 0.024 Uiso calc R 1
C C13 0.13839(6) 0.38970(19) 0.0054(2) 0.0186(3) Uani d . 1
H H13 0.1496 0.3133 0.1249 0.022 Uiso calc R 1

loop_
_atom_site_aniso_label
_atom_site_aniso_U_11
_atom_site_aniso_U_22
_atom_site_aniso_U_33
_atom_site_aniso_U_12
_atom_site_aniso_U_13
_atom_site_aniso_U_23
N1 0.0154(6) 0.0334(7) 0.0285(7) -0.0007(5) -0.0034(5) -0.0004(5)
C1 0.0174(7) 0.0249(8) 0.0261(7) 0.0009(5) -0.0003(5) -0.0009(6)
C2 0.0171(7) 0.0195(7) 0.0235(7) 0.0013(5) -0.0018(5) -0.0020(5)
C3 0.0181(7) 0.0244(7) 0.0231(7) -0.0002(5) 0.0028(5) 0.0015(5)
C4 0.0205(7) 0.0229(7) 0.0178(6) 0.0009(5) 0.0002(5) 0.0015(5)
C5 0.0168(7) 0.0149(6) 0.0187(6) 0.0012(5) -0.0017(5) -0.0015(5)
C6 0.0188(7) 0.0209(7) 0.0196(6) -0.0007(5) 0.0013(5) 0.0015(5)
C7 0.0221(7) 0.0225(7) 0.0186(6) 0.0005(5) -0.0020(5) 0.0007(5)
C8 0.0185(7) 0.0164(6) 0.0160(6) 0.0012(5) -0.0010(5) -0.0028(5)
C9 0.0203(7) 0.0201(7) 0.0200(6) -0.0024(5) 0.0000(5) 0.0025(5)
C10 0.0245(7) 0.0213(7) 0.0182(6) 0.0011(5) -0.0036(5) 0.0020(5)
C11 0.0170(7) 0.0227(7) 0.0197(6) 0.0018(5) -0.0037(5) -0.0036(5)
C12 0.0185(7) 0.0210(7) 0.0196(6) -0.0016(5) 0.0022(5) -0.0010(5)
C13 0.0195(7) 0.0191(7) 0.0169(6) 0.0008(5) -0.0004(5) 0.0010(5)

loop_
_atom_type_symbol
_atom_type_description
_atom_type_scat_dispersion_real
_atom_type_scat_dispersion_imag
_atom_type_scat_source
C C 0.0033 0.0016 'International Tables Vol C Tables 4.2.6.8 and 6.1.1.4'
H H 0.0000 0.0000 'International Tables Vol C Tables 4.2.6.8 and 6.1.1.4'
N N 0.0061 0.0033 'International Tables Vol C Tables 4.2.6.8 and 6.1.1.4'

loop_
_geom_angle_atom_site_label_1
_geom_angle_atom_site_label_2
_geom_angle_atom_site_label_3
_geom_angle_site_symmetry_3
_geom_angle
C1 N1 N1 3_666 111.73(15)
N1 C1 C2 . 122.17(13)
N1 C1 H1 . 118.9
C2 C1 H1 . 118.9
C3 C2 C7 . 118.38(12)
C3 C2 C1 . 119.45(13)
C7 C2 C1 . 122.14(12)
C4 C3 C2 . 121.03(12)
C4 C3 H3 . 119.5
C2 C3 H3 . 119.5
C3 C4 C5 . 121.01(12)
C3 C4 H4 . 119.5
C5 C4 H4 . 119.5
C4 C5 C6 . 117.55(12)
C4 C5 C8 . 121.34(11)
C6 C5 C8 . 121.11(12)
C7 C6 C5 . 121.48(12)
C7 C6 H6 . 119.3
C5 C6 H6 . 119.3
C6 C7 C2 . 120.53(12)
C6 C7 H7 . 119.7
C2 C7 H7 . 119.7
C13 C8 C9 . 117.44(12)
C13 C8 C5 . 121.38(11)
C9 C8 C5 . 121.17(12)
C10 C9 C8 . 121.38(12)
C10 C9 H9 . 119.3
C8 C9 H9 . 119.3
C9 C10 C11 . 120.34(12)
C9 C10 H10 . 119.8
C11 C10 H10 . 119.8
C10 C11 C12 . 119.17(12)
C10 C11 H11 . 120.4
C12 C11 H11 . 120.4
C13 C12 C11 . 120.49(13)
C13 C12 H12 . 119.8
C11 C12 H12 . 119.8
C12 C13 C8 . 121.16(12)
C12 C13 H13 . 119.4
C8 C13 H13 . 119.4

loop_
_geom_bond_atom_site_label_1
_geom_bond_atom_site_label_2
_geom_bond_site_symmetry_2
_geom_bond_distance
N1 C1 . 1.2784(19)
N1 N1 3_666 1.410(2)
C1 C2 . 1.4592(18)
C1 H1 . 0.9500
C2 C3 . 1.3927(18)
C2 C7 . 1.4006(19)
C3 C4 . 1.3874(18)
C3 H3 . 0.9500
C4 C5 . 1.3969(19)
C4 H4 . 0.9500
C5 C6 . 1.4073(18)
C5 C8 . 1.4873(17)
C6 C7 . 1.3784(18)
C6 H6 . 0.9500
C7 H7 . 0.9500
C8 C13 . 1.3989(18)
C8 C9 . 1.4012(18)
C9 C10 . 1.3858(19)
C9 H9 . 0.9500
C10 C11 . 1.3863(19)
C10 H10 . 0.9500
C11 C12 . 1.3888(19)
C11 H11 . 0.9500
C12 C13 . 1.3870(18)
C12 H12 . 0.9500
C13 H13 . 0.9500

loop_
_geom_torsion_atom_site_label_1
_geom_torsion_atom_site_label_2
_geom_torsion_atom_site_label_3
_geom_torsion_atom_site_label_4
_geom_torsion_site_symmetry_1
_geom_torsion
N1 N1 C1 C2 3_666 -178.70(14)
N1 C1 C2 C3 . 175.14(14)
N1 C1 C2 C7 . -2.6(2)
C7 C2 C3 C4 . 1.2(2)
C1 C2 C3 C4 . -176.66(13)
C2 C3 C4 C5 . 0.1(2)
C3 C4 C5 C6 . -0.8(2)
C3 C4 C5 C8 . 178.21(13)
C4 C5 C6 C7 . 0.1(2)
C8 C5 C6 C7 . -178.86(12)
C5 C6 C7 C2 . 1.2(2)
C3 C2 C7 C6 . -1.8(2)
C1 C2 C7 C6 . 175.96(13)
C4 C5 C8 C13 . 161.70(13)
C6 C5 C8 C13 . -19.36(19)
C4 C5 C8 C9 . -19.07(19)
C6 C5 C8 C9 . 159.86(13)
C13 C8 C9 C10 . 0.99(19)
C5 C8 C9 C10 . -178.27(12)
C8 C9 C10 C11 . 0.1(2)
C9 C10 C11 C12 . -0.9(2)
C10 C11 C12 C13 . 0.7(2)
C11 C12 C13 C8 . 0.5(2)
C9 C8 C13 C12 . -1.26(19)
C5 C8 C13 C12 . 177.99(12)
